data_1551258
loop_
_publ_author_name
'May, N\'ora V.'
'G\'al, G. Tam\'as'
'Szentendrei, Zsolt'
'Korecz, L\'aszl\'o'
'May, Zolt\'an'
'Ferlin, Maria Grazia'
'Dean, Annalisa'
'Bombicz, Petra'
'Di Marco, Valerio B.'

_publ_section_title
;
 Relationship between solid state structure and solution stability of
 copper(ii)--hydroxypyridinecarboxylate complexes
;
_journal_issue 27
_journal_name_full 'New Journal of Chemistry'
_journal_page_first 10699
_journal_paper_doi 10.1039/C9NJ01469A
_journal_volume 43
_journal_year 2019
_chemical_formula_moiety 'C14 H12 Cu N2 O6, 2(H2 O)'
_chemical_formula_sum 'C14 H16 Cu N2 O8'
_chemical_formula_weight 403.82
_chemical_name_systematic
"'bis(\m2-4-hydroxy-1-methyl-3-pyridinecarboxylato)-bis(\m2-4-hydroxy-1-methyl-3-pyridinecarboxylato)-di-copper(II) tetrahydrate'"
_space_group_crystal_system triclinic
_space_group_IT_number 2
_space_group_name_Hall '-P 1'
_space_group_name_H-M_alt 'P -1'
_symmetry_space_group_name_Hall '-P 1'
_symmetry_space_group_name_H-M 'P -1'
_atom_sites_solution_hydrogens mixed
_atom_sites_solution_primary difmap
_atom_sites_solution_secondary difmap
_audit_creation_method SHELXL-2014/7
_audit_update_record
;
2019-05-15 deposited with the CCDC.    2019-06-05 downloaded from the CCDC.
;
_cell_angle_alpha 90.722(3)
_cell_angle_beta 106.939(3)
_cell_angle_gamma 104.188(3)
_cell_formula_units_Z 2
_cell_length_a 7.9481(4)
_cell_length_b 8.7896(4)
_cell_length_c 11.4208(6)
_cell_measurement_reflns_used 6092
_cell_measurement_temperature 103(2)
_cell_measurement_theta_max 68.22
_cell_measurement_theta_min 6.87
_cell_volume 736.93(7)
_computing_cell_refinement 'CrystalClear (Rigaku/MSC Inc., 2005)'
_computing_data_collection 'CrystalClear (Rigaku/MSC Inc., 2005)'
_computing_data_reduction 'CrystalClear (Rigaku/MSC Inc., 2005)'
_computing_molecular_graphics 'Mercury (Macrae, 2006)'
_computing_publication_material 'Spek, A.L. (2015). Acta Cryst. C71, 9-18.'
_computing_structure_refinement 'SHELXL-2014/7 (Sheldrick, 2014)'
_computing_structure_solution 'Sir2014 (Burla, 2015)'
_diffrn_ambient_temperature 103(2)
_diffrn_detector_area_resol_mean 10.0000
_diffrn_measured_fraction_theta_full 0.911
_diffrn_measured_fraction_theta_max 0.909
_diffrn_measurement_details
;
 scan:  N=1,PHI=0.0,CHI=50.0,OMEGA=-25.0,245.0,5.0,COUPLE=0.00                 
 scan:  N=2,PHI=180.0,CHI=30.0,OMEGA=-25.0,230.0,5.0,COUPLE=0.00               
 scan:  N=3,PHI=180.0,CHI=50.0,OMEGA=42.0,232.0,5.0,COUPLE=0.00                
 scan:  N=4,PHI=90.0,CHI=50.0,OMEGA=28.0,243.0,5.0,COUPLE=0.00                 
 scan:  N=5,PHI=0.0,CHI=30.0,OMEGA=13.0,48.0,5.0,COUPLE=0.00                   
 Orientation Matrix:
    UB11  0.0791 UB12 -0.0713 UB13  0.0348
    UB21  0.0995 UB22  0.0931 UB23  0.0458
    UB31 -0.0490 UB32 -0.0113 UB33  0.0716
    Matrix type: 'd*Trek'
;
_diffrn_measurement_device_type 'Rigaku RAXIS-RAPID II.'
_diffrn_measurement_method dtprofit.ref
_diffrn_radiation_detector RX
_diffrn_radiation_monochromator 'Graphite Monochromator'
_diffrn_radiation_source 'Sealed Tube'
_diffrn_radiation_type CuK\a
_diffrn_radiation_wavelength 1.54187
_diffrn_reflns_av_R_equivalents 0.0707
_diffrn_reflns_av_unetI/netI 0.0583
_diffrn_reflns_Laue_measured_fraction_full 0.911
_diffrn_reflns_Laue_measured_fraction_max 0.909
_diffrn_reflns_limit_h_max 9
_diffrn_reflns_limit_h_min -9
_diffrn_reflns_limit_k_max 10
_diffrn_reflns_limit_k_min -10
_diffrn_reflns_limit_l_max 11
_diffrn_reflns_limit_l_min -12
_diffrn_reflns_number 8477
_diffrn_reflns_point_group_measured_fraction_full 0.911
_diffrn_reflns_point_group_measured_fraction_max 0.909
_diffrn_reflns_theta_full 67.687
_diffrn_reflns_theta_max 68.224
_diffrn_reflns_theta_min 6.872
_diffrn_source_current 40.0000
_diffrn_source_power 2.0000
_diffrn_source_voltage 50.0000
_exptl_absorpt_coefficient_mu 2.583
_exptl_absorpt_correction_T_max 0.7734
_exptl_absorpt_correction_T_min 0.5237
_exptl_absorpt_correction_type numerical
_exptl_absorpt_process_details
;
 T.Higashi, Numerical Absorption Correction, NUMABS, 2002

;
_exptl_crystal_colour Blue
_exptl_crystal_density_diffrn 1.820
_exptl_crystal_description Block
_exptl_crystal_F_000 414
_exptl_crystal_recrystallization_method 'Re-crystallisation from solvent: water'
_exptl_crystal_size_max 0.100
_exptl_crystal_size_mid 0.100
_exptl_crystal_size_min 0.050
_refine_diff_density_max 0.665
_refine_diff_density_min -1.232
_refine_diff_density_rms 0.135
_refine_ls_extinction_method none
_refine_ls_goodness_of_fit_ref 1.166
_refine_ls_hydrogen_treatment mixed
_refine_ls_matrix_type full
_refine_ls_number_parameters 240
_refine_ls_number_reflns 2466
_refine_ls_number_restraints 9
_refine_ls_restrained_S_all 1.199
_refine_ls_R_factor_all 0.0701
_refine_ls_R_factor_gt 0.0612
_refine_ls_shift/su_max 0.000
_refine_ls_shift/su_mean 0.000
_refine_ls_structure_factor_coef Fsqd
_refine_ls_weighting_details 'w=1/[\s^2^(Fo^2^)+(0.0715P)^2^+2.6446P] where P=(Fo^2^+2Fc^2^)/3'
_refine_ls_weighting_scheme calc
_refine_ls_wR_factor_gt 0.1561
_refine_ls_wR_factor_ref 0.1761
_reflns_Friedel_coverage 0.000
_reflns_number_gt 2129
_reflns_number_total 2466
_reflns_threshold_expression 'I > 2\s(I)'
_cod_data_source_file c9nj01469a2.cif
_cod_data_source_block 3
_cod_depositor_comments
;
The following automatic conversions were performed:

'_exptl_absorpt_correction_type' value 'Numerical' changed to
'numerical' according to
/home/data/users/saulius/crontab/automatic-downloads/rss-feeds/RSC/lib/dictionaries/cif_core.dic
dictionary named 'cif_core.dic' version 2.4.2 from 2011-04-26.

Automatic conversion script
Id: cif_fix_values 4973 2017-02-22 13:04:09Z antanas 

 Adding full bibliography for 1551256--1551260.cif.

2022-09-15
Z value and formula fixed to values more according to usual
chemical conventions.                 miguel
;
_cod_original_formula_sum 'C28 H32 Cu2 N4 O16'
_cod_original_formula_weight 807.65
_cod_original_formula_moiety 'C28 H24 Cu2 N4 O12, 4(H2 O)'
_cod_original_formula_units_Z 1
_cod_original_cell_volume 736.92(6)
_cod_database_code 1551258
_shelx_shelxl_version_number 2014/7
_shelx_space_group_comment
;
The symmetry employed for this shelxl refinement is uniquely defined
by the following loop, which should always be used as a source of
symmetry information in preference to the above space-group names.
They are only intended as comments.
;
_shelx_estimated_absorpt_t_min 0.782
_shelx_estimated_absorpt_t_max 0.882

loop_
_space_group_symop_operation_xyz
'x, y, z'
'-x, -y, -z'

loop_
_atom_site_label
_atom_site_type_symbol
_atom_site_fract_x
_atom_site_fract_y
_atom_site_fract_z
_atom_site_U_iso_or_equiv
_atom_site_adp_type
_atom_site_occupancy
_atom_site_site_symmetry_order
_atom_site_calc_flag
_atom_site_refinement_flags_posn
_atom_site_refinement_flags_adp
Cu1 Cu 0.50257(8) 0.29190(7) 0.44954(6) 0.0188(3) Uani 1 1 d . .
O12 O 0.5992(4) 0.1678(4) 0.5788(3) 0.0206(8) Uani 1 1 d . .
O11 O 0.5840(4) -0.0321(4) 0.6933(3) 0.0223(8) Uani 1 1 d . .
O13 O 0.2803(4) 0.2662(4) 0.4910(3) 0.0192(7) Uani 1 1 d . .
O3 O 0.7362(4) 0.3442(4) 0.4211(3) 0.0183(7) Uani 1 1 d . .
O1 O 0.3726(5) 0.5451(4) 0.1571(3) 0.0272(9) Uani 1 1 d . .
O2 O 0.4001(4) 0.4122(4) 0.3201(3) 0.0236(8) Uani 1 1 d . .
O4 O 0.3761(5) 0.7794(4) -0.0001(4) 0.0303(9) Uani 1 1 d D .
O5 O 0.6813(5) 0.9322(4) -0.0605(3) 0.0266(8) Uani 1 1 d D .
N1 N 0.8952(5) 0.5972(5) 0.1577(4) 0.0190(9) Uani 1 1 d . .
N11 N 0.0908(5) -0.0200(4) 0.7281(4) 0.0180(9) Uani 1 1 d . .
C7 C 0.4638(6) 0.4834(5) 0.2397(5) 0.0182(10) Uani 1 1 d . .
C13 C 0.3330(6) 0.0794(5) 0.6411(5) 0.0194(11) Uani 1 1 d . .
C17 C 0.5149(6) 0.0708(6) 0.6376(5) 0.0201(10) Uani 1 1 d . .
C4 C 0.7785(6) 0.4252(5) 0.3364(5) 0.0197(11) Uani 1 1 d . .
C3 C 0.6572(6) 0.4917(5) 0.2462(5) 0.0185(10) Uani 1 1 d . .
C16 C -0.0091(6) 0.0739(5) 0.6610(4) 0.0169(10) Uani 1 1 d . .
H16 H -0.1258 0.0706 0.6685 0.020 Uiso 1 1 calc R U
C2 C 0.7226(6) 0.5744(5) 0.1597(4) 0.0177(10) Uani 1 1 d . .
H2 H 0.6418 0.6172 0.0988 0.021 Uiso 1 1 calc R U
C12 C 0.2550(6) -0.0172(5) 0.7173(4) 0.0174(10) Uani 1 1 d . .
H12 H 0.3212 -0.0842 0.7638 0.021 Uiso 1 1 calc R U
C15 C 0.0557(6) 0.1707(5) 0.5846(4) 0.0172(10) Uani 1 1 d . .
H15 H -0.0158 0.2353 0.5398 0.021 Uiso 1 1 calc R U
C5 C 0.9612(6) 0.4535(5) 0.3309(5) 0.0189(11) Uani 1 1 d . .
H5 H 1.0463 0.4125 0.3901 0.023 Uiso 1 1 calc R U
C6 C 1.0158(6) 0.5363(5) 0.2445(5) 0.0187(10) Uani 1 1 d . .
H6 H 1.1379 0.5528 0.2432 0.022 Uiso 1 1 calc R U
C14 C 0.2303(6) 0.1780(5) 0.5696(4) 0.0174(10) Uani 1 1 d . .
C18 C 0.0088(6) -0.1261(6) 0.8085(5) 0.0214(11) Uani 1 1 d . .
H18A H 0.0923 -0.1886 0.8486 0.032 Uiso 1 1 calc R U
H18B H -0.1069 -0.1967 0.7587 0.032 Uiso 1 1 calc R U
H18C H -0.0132 -0.0629 0.8711 0.032 Uiso 1 1 calc R U
C8 C 0.9585(7) 0.6892(6) 0.0640(5) 0.0248(11) Uani 1 1 d . .
H8A H 0.9539 0.6171 -0.0037 0.037 Uiso 1 1 calc R U
H8B H 1.0840 0.7526 0.1012 0.037 Uiso 1 1 calc R U
H8C H 0.8796 0.7589 0.0324 0.037 Uiso 1 1 calc R U
H4O H 0.392(8) 0.715(5) 0.057(3) 0.032 Uiso 1 1 d D U
H5O H 0.648(7) 0.929(6) -0.1404(10) 0.032 Uiso 1 1 d D U
H5W H 0.584(4) 0.871(6) -0.049(4) 0.032 Uiso 1 1 d D U
H4W H 0.376(8) 0.862(3) 0.036(4) 0.032 Uiso 1 1 d D U

loop_
_atom_site_aniso_label
_atom_site_aniso_U_11
_atom_site_aniso_U_22
_atom_site_aniso_U_33
_atom_site_aniso_U_23
_atom_site_aniso_U_13
_atom_site_aniso_U_12
Cu1 0.0147(4) 0.0206(4) 0.0219(5) 0.0058(3) 0.0051(3) 0.0066(3)
O12 0.0140(16) 0.0256(17) 0.022(2) 0.0045(14) 0.0045(14) 0.0059(13)
O11 0.0184(17) 0.0274(18) 0.021(2) 0.0109(14) 0.0022(14) 0.0108(14)
O13 0.0112(15) 0.0272(17) 0.023(2) 0.0065(14) 0.0067(14) 0.0097(13)
O3 0.0103(15) 0.0201(16) 0.025(2) 0.0058(14) 0.0059(13) 0.0035(12)
O1 0.0218(18) 0.036(2) 0.030(2) 0.0206(16) 0.0101(16) 0.0162(15)
O2 0.0140(16) 0.0300(18) 0.029(2) 0.0125(15) 0.0062(15) 0.0094(14)
O4 0.039(2) 0.0283(19) 0.027(2) 0.0123(16) 0.0094(18) 0.0147(17)
O5 0.0247(18) 0.036(2) 0.022(2) 0.0061(16) 0.0072(15) 0.0111(15)
N1 0.019(2) 0.025(2) 0.018(2) -0.0007(16) 0.0100(17) 0.0088(16)
N11 0.022(2) 0.0181(19) 0.015(2) 0.0020(15) 0.0058(17) 0.0076(16)
C7 0.020(2) 0.017(2) 0.020(3) 0.0039(18) 0.009(2) 0.0058(18)
C13 0.019(2) 0.018(2) 0.020(3) 0.0012(19) -0.001(2) 0.0099(18)
C17 0.015(2) 0.023(2) 0.019(3) -0.0006(19) 0.0044(19) 0.0005(18)
C4 0.021(2) 0.015(2) 0.019(3) -0.0010(18) 0.000(2) 0.0028(18)
C3 0.020(2) 0.017(2) 0.018(3) -0.0014(18) 0.005(2) 0.0062(18)
C16 0.011(2) 0.020(2) 0.017(3) -0.0041(18) -0.0001(18) 0.0040(17)
C2 0.021(2) 0.021(2) 0.015(3) 0.0010(18) 0.007(2) 0.0113(18)
C12 0.019(2) 0.016(2) 0.018(3) -0.0032(18) 0.0038(19) 0.0094(18)
C15 0.020(2) 0.020(2) 0.015(3) 0.0008(18) 0.0069(19) 0.0085(18)
C5 0.020(2) 0.020(2) 0.018(3) 0.0024(19) 0.005(2) 0.0081(18)
C6 0.015(2) 0.024(2) 0.017(3) -0.0035(19) 0.0022(19) 0.0081(18)
C14 0.017(2) 0.016(2) 0.013(3) -0.0037(18) -0.0021(19) 0.0020(18)
C18 0.019(2) 0.024(2) 0.021(3) 0.0028(19) 0.006(2) 0.0054(19)
C8 0.029(3) 0.034(3) 0.020(3) 0.008(2) 0.015(2) 0.015(2)

loop_
_atom_type_symbol
_atom_type_description
_atom_type_scat_dispersion_real
_atom_type_scat_dispersion_imag
_atom_type_scat_source
C C 0.0181 0.0091 'International Tables Vol C Tables 4.2.6.8 and 6.1.1.4'
H H 0.0000 0.0000 'International Tables Vol C Tables 4.2.6.8 and 6.1.1.4'
Cu Cu -1.9646 0.5888 'International Tables Vol C Tables 4.2.6.8 and 6.1.1.4'
O O 0.0492 0.0322 'International Tables Vol C Tables 4.2.6.8 and 6.1.1.4'
N N 0.0311 0.0180 'International Tables Vol C Tables 4.2.6.8 and 6.1.1.4'

loop_
_geom_angle_atom_site_label_1
_geom_angle_atom_site_label_2
_geom_angle_atom_site_label_3
_geom_angle
O13 Cu1 O3 172.34(14)
O13 Cu1 O2 86.10(14)
O3 Cu1 O2 93.08(14)
O13 Cu1 O12 92.72(14)
O3 Cu1 O12 88.20(14)
O2 Cu1 O12 178.56(13)
C17 O12 Cu1 128.9(3)
C14 O13 Cu1 126.7(3)
C4 O3 Cu1 126.5(3)
C7 O2 Cu1 131.4(3)
H4O O4 H4W 104(2)
H5O O5 H5W 101(2)
C2 N1 C6 120.0(4)
C2 N1 C8 120.7(4)
C6 N1 C8 119.4(4)
C12 N11 C16 119.9(4)
C12 N11 C18 122.1(4)
C16 N11 C18 118.0(4)
O1 C7 O2 122.5(4)
O1 C7 C3 119.0(5)
O2 C7 C3 118.5(4)
C12 C13 C14 118.0(4)
C12 C13 C17 117.5(4)
C14 C13 C17 124.5(5)
O11 C17 O12 121.1(4)
O11 C17 C13 119.2(4)
O12 C17 C13 119.7(4)
O3 C4 C3 125.1(5)
O3 C4 C5 118.4(4)
C3 C4 C5 116.6(5)
C2 C3 C4 118.2(4)
C2 C3 C7 116.6(4)
C4 C3 C7 125.2(5)
C15 C16 N11 121.1(4)
C15 C16 H16 119.5
N11 C16 H16 119.5
N1 C2 C3 123.1(4)
N1 C2 H2 118.5
C3 C2 H2 118.5
N11 C12 C13 123.0(4)
N11 C12 H12 118.5
C13 C12 H12 118.5
C16 C15 C14 121.3(4)
C16 C15 H15 119.4
C14 C15 H15 119.4
C6 C5 C4 121.9(4)
C6 C5 H5 119.0
C4 C5 H5 119.0
C5 C6 N1 120.2(4)
C5 C6 H6 119.9
N1 C6 H6 119.9
O13 C14 C15 118.4(4)
O13 C14 C13 124.8(4)
C15 C14 C13 116.8(5)
N11 C18 H18A 109.5
N11 C18 H18B 109.5
H18A C18 H18B 109.5
N11 C18 H18C 109.5
H18A C18 H18C 109.5
H18B C18 H18C 109.5
N1 C8 H8A 109.5
N1 C8 H8B 109.5
H8A C8 H8B 109.5
N1 C8 H8C 109.5
H8A C8 H8C 109.5
H8B C8 H8C 109.5

loop_
_geom_bond_atom_site_label_1
_geom_bond_atom_site_label_2
_geom_bond_distance
Cu1 O13 1.921(3)
Cu1 O3 1.924(3)
Cu1 O2 1.931(3)
Cu1 O12 1.937(3)
O12 C17 1.274(6)
O11 C17 1.257(6)
O13 C14 1.280(6)
O3 C4 1.283(6)
O1 C7 1.232(6)
O2 C7 1.273(6)
O4 H4O 0.870(9)
O4 H4W 0.834(10)
O5 H5O 0.870(9)
O5 H5W 0.871(9)
N1 C2 1.344(6)
N1 C6 1.378(6)
N1 C8 1.479(7)
N11 C12 1.341(6)
N11 C16 1.371(6)
N11 C18 1.487(6)
C7 C3 1.500(6)
C13 C12 1.392(7)
C13 C14 1.436(6)
C13 C17 1.478(6)
C4 C3 1.431(6)
C4 C5 1.432(7)
C3 C2 1.381(7)
C16 C15 1.347(7)
C16 H16 0.9500
C2 H2 0.9500
C12 H12 0.9500
C15 C14 1.433(6)
C15 H15 0.9500
C5 C6 1.343(7)
C5 H5 0.9500
C6 H6 0.9500
C18 H18A 0.9800
C18 H18B 0.9800
C18 H18C 0.9800
C8 H8A 0.9800
C8 H8B 0.9800
C8 H8C 0.9800
